data_7250450
loop_
_publ_author_name
'Rakhmanova, Mariana I.'
'Sukhikh, Taisiya S.'
'Andrienko, Irina V.'
'Kovalenko, Ekaterina A.'

_publ_section_title
;
 Multicolor luminescence of supramolecular compounds based on mixed
 Dy-lanthanide complexes and cucurbit[6]uril for logic gate operation and
 WLED application.
;
_journal_name_full 'Physical chemistry chemical physics : PCCP'
_journal_paper_doi 10.1039/d5cp01338k
_journal_year 2025
_chemical_formula_moiety '2(Dy0.72 Er0.28 H16 O8), C36 H36 N24 O12, 8(N O3), 11(H2 O)'
_chemical_formula_sum 'C36 H90 Dy1.44 Er0.56 N32 O63'
_chemical_formula_weight 2306.98
_space_group_crystal_system trigonal
_space_group_IT_number 148
_space_group_name_Hall '-R 3'
_space_group_name_H-M_alt 'R -3 :H'
_atom_sites_solution_hydrogens mixed
_atom_sites_solution_primary dual
_audit_creation_date 2024-09-09
_audit_creation_method
;
Olex2 1.5
(compiled 2024.02.16 svn.r378c4104 for OlexSys, GUI svn.r6928)
;
_audit_update_record
;
2024-09-10 deposited with the CCDC.	2025-05-13 downloaded from the CCDC.
;
_cell_angle_alpha 90
_cell_angle_beta 90
_cell_angle_gamma 120
_cell_formula_units_Z 9
_cell_length_a 25.8207(7)
_cell_length_b 25.8207(7)
_cell_length_c 31.7971(7)
_cell_measurement_reflns_used 9881
_cell_measurement_temperature 150(2)
_cell_measurement_theta_max 28.70
_cell_measurement_theta_min 2.49
_cell_volume 18359.2(8)
_computing_cell_refinement 'Bruker SAINT'
_computing_data_collection 'Bruker APEX3'
_computing_data_reduction 'Bruker SAINT'
_computing_molecular_graphics 'Olex2 1.5 (Dolomanov et al., 2009)'
_computing_publication_material 'Olex2 1.5 (Dolomanov et al., 2009)'
_computing_structure_refinement 'SHELXL 2014/7 (Sheldrick, 2015)'
_computing_structure_solution 'SHELXT  (Sheldrick, 2015)'
_diffrn_ambient_temperature 150(2)
_diffrn_detector PIXEL
_diffrn_detector_area_resol_mean 7.41
_diffrn_detector_type 'Bruker PHOTON III area detector'
_diffrn_measured_fraction_theta_full 0.999
_diffrn_measured_fraction_theta_max 0.999
_diffrn_measurement_device 'three-circle diffractometer'
_diffrn_measurement_device_type 'CCD area detector'
_diffrn_measurement_method 'phi and omega scans'
_diffrn_radiation_monochromator 'Incoatec HELIOS multilayer mirrors'
_diffrn_radiation_type MoK\a
_diffrn_radiation_wavelength 0.71073
_diffrn_reflns_av_R_equivalents 0.0691
_diffrn_reflns_av_unetI/netI 0.0563
_diffrn_reflns_Laue_measured_fraction_full 0.999
_diffrn_reflns_Laue_measured_fraction_max 0.999
_diffrn_reflns_limit_h_max 34
_diffrn_reflns_limit_h_min -34
_diffrn_reflns_limit_k_max 34
_diffrn_reflns_limit_k_min -34
_diffrn_reflns_limit_l_max 42
_diffrn_reflns_limit_l_min -42
_diffrn_reflns_number 10539
_diffrn_reflns_point_group_measured_fraction_full 0.999
_diffrn_reflns_point_group_measured_fraction_max 0.999
_diffrn_reflns_theta_full 25.242
_diffrn_reflns_theta_max 28.708
_diffrn_reflns_theta_min 1.577
_diffrn_source 'Incoatec IuS3.0 microfocus X-ray tube'
_diffrn_source_current 1.4
_diffrn_source_power 0.07
_diffrn_source_voltage 50.0
_exptl_absorpt_coefficient_mu 2.021
_exptl_absorpt_correction_T_max 0.7458
_exptl_absorpt_correction_T_min 0.6547
_exptl_absorpt_correction_type multi-scan
_exptl_absorpt_process_details
;
SADABS-2016/2 (Bruker,2016/2) was used for absorption correction.
wR2(int) was 0.0854 before and 0.0772 after correction.
The Ratio of minimum to maximum transmission is 0.8778.
The \l/2 correction factor is Not present.
;
_exptl_crystal_colour colourless
_exptl_crystal_colour_primary colourless
_exptl_crystal_density_diffrn 1.870
_exptl_crystal_description prism
_exptl_crystal_F_000 10414
_exptl_crystal_preparation Luminescent
_exptl_crystal_size_max 0.17
_exptl_crystal_size_mid 0.1
_exptl_crystal_size_min 0.1
_refine_diff_density_max 1.546
_refine_diff_density_min -0.990
_refine_diff_density_rms 0.219
_refine_ls_extinction_method none
_refine_ls_goodness_of_fit_ref 1.183
_refine_ls_hydrogen_treatment constr
_refine_ls_matrix_type full
_refine_ls_number_parameters 780
_refine_ls_number_reflns 10539
_refine_ls_number_restraints 403
_refine_ls_restrained_S_all 1.178
_refine_ls_R_factor_all 0.0528
_refine_ls_R_factor_gt 0.0418
_refine_ls_shift/su_max 0.001
_refine_ls_shift/su_mean 0.000
_refine_ls_structure_factor_coef Fsqd
_refine_ls_weighting_details 'w=1/[\s^2^(Fo^2^)+(0.0538P)^2^+70.3310P] where P=(Fo^2^+2Fc^2^)/3'
_refine_ls_weighting_scheme calc
_refine_ls_wR_factor_gt 0.1200
_refine_ls_wR_factor_ref 0.1303
_reflns_Friedel_coverage 0.000
_reflns_number_gt 8882
_reflns_number_total 10539
_reflns_threshold_expression 'I > 2\s(I)'
_cod_data_source_file d5cp01338k2.cif
_cod_data_source_block km794-8
_cod_original_cell_volume 18359.2(11)
_cod_original_sg_symbol_H-M 'R -3'
_cod_database_code 7250450
_shelx_shelxl_version_number 2014/7
_shelx_space_group_comment
;
The symmetry employed for this shelxl refinement is uniquely defined
by the following loop, which should always be used as a source of
symmetry information in preference to the above space-group names.
They are only intended as comments.
;
_shelx_estimated_absorpt_t_max 0.823
_shelx_estimated_absorpt_t_min 0.725
_olex2_refinement_description
;
1. Twinned data refinement
 Scales: 0.5376(11)
 0.4624(11)
2. Fixed Uiso
 At 1.2 times of:
  All C(H) groups, All C(H,H) groups
 At 1.5 times of:
  All O(H,H) groups, All O(H,H,H,H) groups
3. Shared sites
{Er1, Dy1}
4. Restrained distances
 H3WB-H2WA
 -2.12 with sigma of 0.04
 Er1-H1MA \\sim Er1-H1MB
 with sigma of 0.02
 N4-O41N \\sim N4-O42N \\sim N4-O43N \\sim N4-O41' \\sim N5-O51N \\sim N5-O52N
\\sim N5-O53N \\sim N6-O61N
 \\sim N6-O62N \\sim N6-O63N \\sim N7-O71N \\sim N7-O72N \\sim N7-O73N
 with sigma of 0.01
 O41N-O42N \\sim O42N-O43N \\sim O42N-O41N \\sim O41'-O42N \\sim O41'-O43N
\\sim O51N-O52N \\sim O52N-
 O53N \\sim O52N-O51N \\sim O61N-O62N \\sim O62N-O63N \\sim O63N-O61N \\sim
O71N-O72N \\sim O72N-O73N ~
 O73N-O71N
 with sigma of 0.01
 Dy1-H1MC \\sim Dy1-H1MD
 with sigma of 0.02
 Er1-H2MA \\sim Er1-H2MB
 with sigma of 0.02
 Dy1-H2MC \\sim Dy1-H2MD
 with sigma of 0.02
 Er1-H3MA \\sim Er1-H3MB
 with sigma of 0.02
 Dy1-H3MC \\sim Dy1-H3MD
 with sigma of 0.02
 Er1-H6MA \\sim Er1-H6MB
 with sigma of 0.02
 Dy1-H6MC \\sim Dy1-H6MD
 with sigma of 0.02
5. Restrained planarity
 N5, O51N, O52N, O53N
 with sigma of 0.03
 N6, O61N, O62N, O63N
 with sigma of 0.03
 N7, O71N, O72N, O73N
 with sigma of 0.03
6. Uiso/Uaniso restraints and constraints
O7W \\sim O8W \\sim O9W: within 3A with sigma of 0.003 and sigma for terminal
atoms of 0.005 within 3A
N4 \\sim O41N \\sim O41' \\sim O42N \\sim O43N \\sim N5 \\sim O51N \\sim O52N
\\sim O53N: within 2A with sigma of 0.01 and sigma for terminal atoms of 0.01
within 2A
N6 \\sim O61N \\sim O62N \\sim O63N: within 2A with sigma of 0.01 and sigma for
terminal atoms of 0.01 within 2A
N7 \\sim O71N \\sim O72N \\sim O73N: within 2A with sigma of 0.001 and sigma
for terminal atoms of 0.003 within 2A
Uanis(O10W) \\sim Ueq, Uanis(O7W) \\sim Ueq, Uanis(O8W) \\sim Ueq, Uanis(O11W)
\\sim Ueq: with sigma of 0.01 and sigma for terminal atoms of 0.01
Uanis(N7) \\sim Ueq, Uanis(O71N) \\sim Ueq, Uanis(O72N) \\sim Ueq, Uanis(O73N)
\\sim Ueq, Uanis(O63N) \\sim Ueq: with sigma of 0.005 and sigma for terminal
atoms of 0.007
Uanis(Er1) = Uanis(Dy1)
7. Others
 1*[Sof(O7W)]+1*[Sof(O8W)]+1*[Sof(O9W)]=1 with esd of 0.000001
 Sof(N5)=Sof(O51N)=Sof(O52N)=Sof(O53N)=0.8*(1-FVAR(5))
 Sof(O41N)=Sof(O41')=0.4*FVAR(5)
 Sof(N4)=Sof(O42N)=Sof(O43N)=0.8*FVAR(5)
 Fixed Sof: Er1(0.28) H1MA(0.5) H1MB(0.5) H1MC(0.5) H1MD(0.5) H2MA(0.5)
 H2MB(0.5) H2MC(0.5) H2MD(0.5) H3MA(0.5) H3MB(0.5) H3MC(0.5) H3MD(0.5)
 H4MA(0.5) H4MB(0.5) H4MC(0.5) H4MD(0.5) H5MA(0.5) H5MB(0.5) H5MC(0.5)
 H5MD(0.5) H6MA(0.5) H6MB(0.5) H6MC(0.5) H6MD(0.5) H7MA(0.5) H7MB(0.5)
 H7MC(0.5) H7MD(0.5) H8MA(0.5) H8MB(0.5) H8MC(0.5) H8MD(0.5) O4W(0.333333)
 O5W(0.333333) O6W(0.333333) O10W(0.333333) O11W(0.166667) N6(0.12) O61N(0.12)
 O62N(0.12) O63N(0.12) N7(0.08) O71N(0.08) O72N(0.08) O73N(0.08) Dy1(0.72)
8.a Riding coordinates:
 O1M(H1MA,H1MB), O1M(H1MC,H1MD), O2M(H2MA,H2MB), O2M(H2MC,H2MD), O3M(H3MA,
 H3MB), O3M(H3MC,H3MD), O4M(H4MA,H4MB), O4M(H4MC,H4MD), O5M(H5MA,H5MB),
 O5M(H5MC,H5MD), O6M(H6MA,H6MB), O6M(H6MC,H6MD), O7M(H7MA,H7MB), O7M(H7MC,H7MD),
  O8M(H8MA,H8MB), O8M(H8MC,H8MD)
8.b Free rotating group:
 O1W(H1WA,H1WB), O2W(H2WA,H2WB), O3W(H3WA,H3WB)
8.c Ternary CH refined with riding coordinates:
 C13(H13), C14(H14), C23(H23), C24(H24), C33(H33), C34(H34)
8.d Secondary CH2 refined with riding coordinates:
 C15(H15A,H15B), C16(H16A,H16B), C25(H25A,H25B), C26(H26A,H26B), C35(H35A,
 H35B), C36(H36A,H36B)
;
_olex2_submission_special_instructions 'No special instructions were received'

loop_
_space_group_symop_operation_xyz
'x, y, z'
'-y, x-y, z'
'-x+y, -x, z'
'x+2/3, y+1/3, z+1/3'
'-y+2/3, x-y+1/3, z+1/3'
'-x+y+2/3, -x+1/3, z+1/3'
'x+1/3, y+2/3, z+2/3'
'-y+1/3, x-y+2/3, z+2/3'
'-x+y+1/3, -x+2/3, z+2/3'
'-x, -y, -z'
'y, -x+y, -z'
'x-y, x, -z'
'-x+2/3, -y+1/3, -z+1/3'
'y+2/3, -x+y+1/3, -z+1/3'
'x-y+2/3, x+1/3, -z+1/3'
'-x+1/3, -y+2/3, -z+2/3'
'y+1/3, -x+y+2/3, -z+2/3'
'x-y+1/3, x+2/3, -z+2/3'

loop_
_atom_site_label
_atom_site_type_symbol
_atom_site_fract_x
_atom_site_fract_y
_atom_site_fract_z
_atom_site_U_iso_or_equiv
_atom_site_adp_type
_atom_site_occupancy
_atom_site_site_symmetry_order
_atom_site_calc_flag
_atom_site_refinement_flags_posn
_atom_site_refinement_flags_adp
_atom_site_refinement_flags_occupancy
_atom_site_disorder_assembly
_atom_site_disorder_group
Er1 Er 0.38168(2) 0.36636(2) 0.66368(2) 0.02012(8) Uani 0.28 1 d D . P A 4
O1M O 0.4303(2) 0.4711(2) 0.67018(14) 0.0452(11) Uani 1 1 d . . . . .
H1MA H 0.4102 0.4898 0.6683 0.068 Uiso 0.5 1 d DR U P A 4
H1MB H 0.4671 0.4993 0.6744 0.068 Uiso 0.5 1 d DR U P A 4
H1MC H 0.4102 0.4898 0.6683 0.068 Uiso 0.5 1 d DR U P A 5
H1MD H 0.4671 0.4993 0.6744 0.068 Uiso 0.5 1 d DR U P A 5
O2M O 0.41151(19) 0.40061(19) 0.59544(12) 0.0351(9) Uani 1 1 d . . . . .
H2MA H 0.4391 0.4352 0.5860 0.053 Uiso 0.5 1 d DR U P A 4
H2MB H 0.3956 0.3793 0.5729 0.053 Uiso 0.5 1 d DR U P A 4
H2MC H 0.4391 0.4352 0.5860 0.053 Uiso 0.5 1 d DR U P A 5
H2MD H 0.3956 0.3793 0.5729 0.053 Uiso 0.5 1 d DR U P A 5
O3M O 0.3085(2) 0.3932(2) 0.65919(16) 0.0492(12) Uani 1 1 d . . . . .
H3MA H 0.3130 0.4288 0.6618 0.074 Uiso 0.5 1 d DR U P A 4
H3MB H 0.2705 0.3700 0.6546 0.074 Uiso 0.5 1 d DR U P A 4
H3MC H 0.3130 0.4288 0.6618 0.074 Uiso 0.5 1 d DR U P A 5
H3MD H 0.2705 0.3700 0.6546 0.074 Uiso 0.5 1 d DR U P A 5
O4M O 0.31243(19) 0.2970(2) 0.61429(14) 0.0405(10) Uani 1 1 d . . . . .
H4MA H 0.2951 0.3135 0.6009 0.061 Uiso 0.5 1 d R U P A 4
H4MB H 0.2835 0.2672 0.6277 0.061 Uiso 0.5 1 d R U P A 4
H4MC H 0.2951 0.3135 0.6009 0.061 Uiso 0.5 1 d R U P A 5
H4MD H 0.2835 0.2672 0.6277 0.061 Uiso 0.5 1 d R U P A 5
O5M O 0.48602(18) 0.4043(2) 0.66359(14) 0.0360(10) Uani 1 1 d . . . . .
H5MA H 0.4930 0.3746 0.6648 0.054 Uiso 0.5 1 d R U P A 4
H5MB H 0.5008 0.4212 0.6395 0.054 Uiso 0.5 1 d R U P A 4
H5MC H 0.4930 0.3746 0.6648 0.054 Uiso 0.5 1 d R U P A 5
H5MD H 0.5008 0.4212 0.6395 0.054 Uiso 0.5 1 d R U P A 5
O6M O 0.40341(19) 0.3879(2) 0.73533(12) 0.0351(9) Uani 1 1 d . . . . .
H6MA H 0.4313 0.4208 0.7466 0.053 Uiso 0.5 1 d DR U P A 4
H6MB H 0.3852 0.3647 0.7566 0.053 Uiso 0.5 1 d DR U P A 4
H6MC H 0.4313 0.4208 0.7466 0.053 Uiso 0.5 1 d DR U P A 5
H6MD H 0.3852 0.3647 0.7566 0.053 Uiso 0.5 1 d DR U P A 5
O7M O 0.30283(19) 0.2928(2) 0.70472(13) 0.0407(11) Uani 1 1 d . . . . .
H7MA H 0.2886 0.3099 0.7209 0.061 Uiso 0.5 1 d R U P A 4
H7MB H 0.2731 0.2697 0.6884 0.061 Uiso 0.5 1 d R U P A 4
H7MC H 0.2886 0.3099 0.7209 0.061 Uiso 0.5 1 d R U P A 5
H7MD H 0.2731 0.2697 0.6884 0.061 Uiso 0.5 1 d R U P A 5
O8M O 0.3978(2) 0.2862(2) 0.66742(19) 0.0510(13) Uani 1 1 d . . . . .
H8MA H 0.4360 0.2993 0.6674 0.076 Uiso 0.5 1 d R U P A 4
H8MB H 0.3847 0.2653 0.6444 0.076 Uiso 0.5 1 d R U P A 4
H8MC H 0.4360 0.2993 0.6674 0.076 Uiso 0.5 1 d R U P A 5
H8MD H 0.3847 0.2653 0.6444 0.076 Uiso 0.5 1 d R U P A 5
O11 O 0.4904(2) 0.74882(19) 0.59590(12) 0.0341(9) Uani 1 1 d . . . . .
O12 O 0.47860(19) 0.74455(17) 0.40634(11) 0.0287(8) Uani 1 1 d . . . . .
C11 C 0.5134(2) 0.7618(2) 0.56067(15) 0.0223(10) Uani 1 1 d . . . . .
C12 C 0.5062(2) 0.7588(2) 0.43998(16) 0.0219(10) Uani 1 1 d . . . . .
C13 C 0.5606(2) 0.7579(2) 0.49868(15) 0.0201(10) Uani 1 1 d . . . . .
H13 H 0.6030 0.7670 0.4971 0.024 Uiso 1 1 calc R U . . .
C14 C 0.5560(2) 0.8155(2) 0.49931(14) 0.0181(9) Uani 1 1 d . . . . .
H14 H 0.5965 0.8523 0.4983 0.022 Uiso 1 1 calc R U . . .
N11 N 0.5324(2) 0.7294(2) 0.53781(13) 0.0235(9) Uani 1 1 d . . . . .
N12 N 0.5260(2) 0.81161(19) 0.53813(12) 0.0217(8) Uani 1 1 d . . . . .
N13 N 0.5218(2) 0.80972(19) 0.46180(13) 0.0218(8) Uani 1 1 d . . . . .
N14 N 0.52638(19) 0.72646(19) 0.46158(13) 0.0205(8) Uani 1 1 d . . . . .
C15 C 0.5168(3) 0.8587(3) 0.55393(16) 0.0250(11) Uani 1 1 d . . . . .
H15A H 0.5530 0.8977 0.5481 0.030 Uiso 1 1 calc R U . . .
H15B H 0.5116 0.8545 0.5848 0.030 Uiso 1 1 calc R U . . .
C16 C 0.5182(2) 0.8599(2) 0.44377(15) 0.0208(10) Uani 1 1 d . . . . .
H16A H 0.5559 0.8974 0.4500 0.025 Uiso 1 1 calc R U . . .
H16B H 0.5147 0.8552 0.4128 0.025 Uiso 1 1 calc R U . . .
O21 O 0.40127(19) 0.8168(2) 0.59233(12) 0.0375(10) Uani 1 1 d . . . . .
O22 O 0.40454(17) 0.82262(17) 0.40250(11) 0.0250(8) Uani 1 1 d . . . . .
C21 C 0.4141(2) 0.8424(2) 0.55815(15) 0.0241(10) Uani 1 1 d . . . . .
C22 C 0.4172(2) 0.8469(2) 0.43714(14) 0.0191(9) Uani 1 1 d . . . . .
C23 C 0.4694(2) 0.8941(2) 0.49873(15) 0.0203(10) Uani 1 1 d . . . . .
H23 H 0.5039 0.9359 0.5004 0.024 Uiso 1 1 calc R U . . .
C24 C 0.4085(2) 0.8924(2) 0.49833(14) 0.0188(9) Uani 1 1 d . . . . .
H24 H 0.4140 0.9335 0.4992 0.023 Uiso 1 1 calc R U . . .
N21 N 0.4654(2) 0.8592(2) 0.53584(13) 0.0220(9) Uani 1 1 d . . . . .
N22 N 0.37926(19) 0.8588(2) 0.53586(13) 0.0237(9) Uani 1 1 d . . . . .
N23 N 0.38132(19) 0.86227(19) 0.45927(12) 0.0195(8) Uani 1 1 d . . . . .
N24 N 0.46850(19) 0.86540(19) 0.45939(12) 0.0202(8) Uani 1 1 d . . . . .
C25 C 0.3253(2) 0.8550(3) 0.55326(16) 0.0269(11) Uani 1 1 d . . . . .
H25A H 0.3244 0.8918 0.5459 0.032 Uiso 1 1 calc R U . . .
H25B H 0.3265 0.8529 0.5843 0.032 Uiso 1 1 calc R U . . .
C26 C 0.3246(2) 0.8517(2) 0.44416(15) 0.0212(10) Uani 1 1 d . . . . .
H26A H 0.3238 0.8473 0.4132 0.025 Uiso 1 1 calc R U . . .
H26B H 0.3210 0.8873 0.4504 0.025 Uiso 1 1 calc R U . . .
O31 O 0.40749(19) 0.82580(19) 0.26438(11) 0.0300(8) Uani 1 1 d . . . . .
O32 O 0.40124(17) 0.81085(19) 0.07508(11) 0.0292(8) Uani 1 1 d . . . . .
C31 C 0.4194(2) 0.8489(2) 0.22956(15) 0.0220(10) Uani 1 1 d . . . . .
C32 C 0.4147(2) 0.8380(2) 0.10855(15) 0.0198(9) Uani 1 1 d . . . . .
C33 C 0.4702(2) 0.8932(2) 0.16650(16) 0.0217(10) Uani 1 1 d . . . . .
H33 H 0.5044 0.9351 0.1644 0.026 Uiso 1 1 calc R U . . .
C34 C 0.4096(2) 0.8909(2) 0.16676(15) 0.0199(9) Uani 1 1 d . . . . .
H34 H 0.4146 0.9318 0.1642 0.024 Uiso 1 1 calc R U . . .
N31 N 0.47017(19) 0.8654(2) 0.20698(13) 0.0213(8) Uani 1 1 d . . . . .
N32 N 0.38363(19) 0.8636(2) 0.20679(13) 0.0218(9) Uani 1 1 d . . . . .
N33 N 0.37932(19) 0.8542(2) 0.13046(12) 0.0215(8) Uani 1 1 d . . . . .
N34 N 0.46689(19) 0.8580(2) 0.13042(12) 0.0213(9) Uani 1 1 d . . . . .
C35 C 0.3260(2) 0.8524(2) 0.22157(15) 0.0210(10) Uani 1 1 d . . . . .
H35A H 0.3221 0.8880 0.2154 0.025 Uiso 1 1 calc R U . . .
H35B H 0.3243 0.8473 0.2525 0.025 Uiso 1 1 calc R U . . .
C36 C 0.3273(2) 0.8522(2) 0.11199(15) 0.0229(10) Uani 1 1 d . . . . .
H36A H 0.3283 0.8903 0.1183 0.027 Uiso 1 1 calc R U . . .
H36B H 0.3295 0.8494 0.0811 0.027 Uiso 1 1 calc R U . . .
N1 N 0.5425(2) 0.5360(2) 0.58783(14) 0.0259(9) Uani 1 1 d . . . . .
O11N O 0.5537(2) 0.5125(2) 0.61869(13) 0.0383(10) Uani 1 1 d . . . . .
O12N O 0.4957(2) 0.5061(2) 0.56662(14) 0.0432(11) Uani 1 1 d . . . . .
O13N O 0.5796(2) 0.58691(18) 0.57620(14) 0.0372(10) Uani 1 1 d . . . . .
N2 N 0.5367(2) 0.5345(2) 0.75151(14) 0.0264(9) Uani 1 1 d . . . . .
O21N O 0.5375(3) 0.5314(3) 0.71248(14) 0.074(2) Uani 1 1 d . . . . .
O22N O 0.57826(18) 0.57787(17) 0.77010(12) 0.0296(8) Uani 1 1 d . . . . .
O23N O 0.49321(18) 0.49371(19) 0.77160(12) 0.0321(9) Uani 1 1 d . . . . .
N3 N 0.3368(2) 0.33488(19) 0.49507(14) 0.0241(9) Uani 1 1 d . . . . .
O31N O 0.36569(19) 0.38215(17) 0.51660(12) 0.0339(9) Uani 1 1 d . . . . .
O32N O 0.30479(19) 0.33287(19) 0.46562(12) 0.0333(9) Uani 1 1 d . . . . .
O33N O 0.3413(2) 0.2902(2) 0.50395(19) 0.0565(14) Uani 1 1 d . . . . .
N4 N 0.3277(5) 0.1668(4) 0.5938(2) 0.047(2) Uani 0.609(8) 1 d D U P B 1
O41N O 0.2861(7) 0.1452(7) 0.6196(5) 0.057(3) Uani 0.305(4) 1 d D U P B 1
O41' O 0.3317(8) 0.1707(6) 0.6332(3) 0.042(2) Uani 0.305(4) 1 d D U P B 1
O42N O 0.3426(5) 0.1325(5) 0.5767(3) 0.062(2) Uani 0.609(8) 1 d D U P B 1
O43N O 0.3297(5) 0.2086(5) 0.5733(3) 0.050(2) Uani 0.609(8) 1 d D U P B 1
N5 N 0.3403(9) 0.1694(9) 0.5928(6) 0.053(3) Uani 0.191(8) 1 d D U P B 2
O51N O 0.3867(11) 0.1950(10) 0.6145(7) 0.050(4) Uani 0.191(8) 1 d D U P B 2
O52N O 0.3182(14) 0.1989(13) 0.5787(12) 0.051(4) Uani 0.191(8) 1 d D U P B 2
O53N O 0.3156(14) 0.1149(10) 0.5853(9) 0.053(4) Uani 0.191(8) 1 d D U P B 2
O1W O 0.5110(2) 0.3093(2) 0.66700(12) 0.0362(10) Uani 1 1 d G . . . .
H1WA H 0.5122 0.2992 0.6929 0.054 Uiso 1 1 d G U . . .
H1WB H 0.5483 0.3332 0.6604 0.054 Uiso 1 1 d G U . . .
O2W O 0.4460(2) 0.7973(2) 0.33330(12) 0.0355(10) Uani 1 1 d G . . . .
H2WA H 0.4382 0.8146 0.3127 0.053 Uiso 1 1 d DG U . . .
H2WB H 0.4369 0.8103 0.3558 0.053 Uiso 1 1 d G U . . .
O3W O 0.5627(3) 0.8515(3) 0.33262(19) 0.0629(15) Uani 1 1 d G . . . .
H3WA H 0.5699 0.8351 0.3540 0.094 Uiso 1 1 d G U . . .
H3WB H 0.5249 0.8401 0.3348 0.094 Uiso 1 1 d DG U . . .
O4W O 0.3713(5) 0.6859(5) 0.3327(4) 0.032(3) Uani 0.3333 1 d . . P C -1
O5W O 0.3091(6) 0.6557(11) 0.4022(4) 0.043(3) Uani 0.3333 1 d . . P D -1
O6W O 0.3067(6) 0.6552(9) 0.2659(4) 0.048(4) Uani 0.3333 1 d . . P E -1
O7W O 0.3213(6) 0.4982(5) 0.6672(3) 0.037(2) Uani 0.404(3) 1 d . U P F 1
O8W O 0.3694(6) 0.5291(5) 0.6647(3) 0.0361(18) Uani 0.429(3) 1 d . U P G 2
O9W O 0.4611(12) 0.5800(11) 0.6612(7) 0.031(3) Uani 0.167(3) 1 d . U P H 3
O10W O 0.3261(11) 0.6342(9) 0.5899(6) 0.078(5) Uani 0.3333 1 d . U P I -1
O11W O 0.3284(16) 0.7128(15) 0.6369(10) 0.058(8) Uani 0.1667 1 d . U P J -1
N6 N 0.3111(13) 0.6858(13) 0.1690(7) 0.051(8) Uani 0.12 1 d D U P K -1
O61N O 0.311(2) 0.689(3) 0.1300(7) 0.055(9) Uani 0.12 1 d D U P K -1
O62N O 0.271(2) 0.641(2) 0.1873(17) 0.050(9) Uani 0.12 1 d D U P K -1
O63N O 0.351(2) 0.727(2) 0.1896(18) 0.053(9) Uani 0.12 1 d D U P K -1
N7 N 0.3693(14) 0.6796(12) 0.5008(9) 0.038(6) Uani 0.08 1 d D U P L -1
O71N O 0.346(2) 0.7115(18) 0.4982(13) 0.037(6) Uani 0.08 1 d D U P L -1
O72N O 0.360(2) 0.6423(19) 0.4729(12) 0.038(7) Uani 0.08 1 d D U P L -1
O73N O 0.401(2) 0.685(2) 0.5313(11) 0.039(7) Uani 0.08 1 d D U P L -1
Dy1 Dy 0.38168(2) 0.36636(2) 0.66368(2) 0.02012(8) Uani 0.72 1 d D . P A 5

loop_
_atom_site_aniso_label
_atom_site_aniso_U_11
_atom_site_aniso_U_22
_atom_site_aniso_U_33
_atom_site_aniso_U_23
_atom_site_aniso_U_13
_atom_site_aniso_U_12
Er1 0.01835(12) 0.02346(13) 0.01679(11) -0.00012(8) 0.00032(8) 0.00914(9)
O1M 0.051(3) 0.032(2) 0.042(3) -0.0047(19) -0.006(2) 0.013(2)
O2M 0.039(2) 0.037(2) 0.0188(18) 0.0023(16) -0.0008(16) 0.0107(19)
O3M 0.038(3) 0.066(3) 0.056(3) -0.011(3) -0.010(2) 0.036(3)
O4M 0.032(2) 0.039(2) 0.036(2) -0.0019(19) -0.0085(18) 0.0068(19)
O5M 0.024(2) 0.044(2) 0.037(2) 0.0142(19) 0.0042(17) 0.0145(18)
O6M 0.032(2) 0.040(2) 0.0208(18) -0.0004(17) 0.0019(16) 0.0083(19)
O7M 0.029(2) 0.042(2) 0.035(2) -0.0130(19) 0.0092(17) 0.0064(19)
O8M 0.038(3) 0.035(2) 0.088(4) -0.007(2) -0.007(3) 0.024(2)
O11 0.049(3) 0.032(2) 0.0180(18) 0.0031(15) 0.0049(17) 0.018(2)
O12 0.044(2) 0.030(2) 0.0176(17) -0.0050(14) -0.0117(16) 0.0224(19)
C11 0.027(3) 0.021(2) 0.016(2) -0.0011(18) -0.0052(18) 0.010(2)
C12 0.027(3) 0.022(2) 0.021(2) -0.0044(19) -0.0047(19) 0.015(2)
C13 0.026(2) 0.022(2) 0.012(2) -0.0005(17) -0.0032(18) 0.011(2)
C14 0.021(2) 0.016(2) 0.015(2) 0.0000(17) -0.0030(17) 0.0076(19)
N11 0.033(2) 0.022(2) 0.0149(19) 0.0041(16) -0.0010(17) 0.0126(19)
N12 0.030(2) 0.023(2) 0.0136(18) -0.0004(15) -0.0004(16) 0.0149(19)
N13 0.030(2) 0.021(2) 0.0179(19) -0.0027(16) -0.0045(17) 0.0152(18)
N14 0.027(2) 0.023(2) 0.0155(18) -0.0033(16) -0.0069(16) 0.0149(18)
C15 0.030(3) 0.029(3) 0.020(2) -0.005(2) -0.007(2) 0.018(2)
C16 0.025(2) 0.021(2) 0.017(2) 0.0044(18) 0.0025(18) 0.013(2)
O21 0.036(2) 0.061(3) 0.0165(18) 0.0076(18) 0.0046(16) 0.025(2)
O22 0.0286(19) 0.0302(19) 0.0166(16) -0.0078(14) -0.0010(14) 0.0149(16)
C21 0.025(3) 0.030(3) 0.014(2) -0.0019(19) -0.0002(18) 0.011(2)
C22 0.022(2) 0.017(2) 0.015(2) 0.0020(17) 0.0010(17) 0.0075(19)
C23 0.023(2) 0.025(2) 0.011(2) -0.0024(17) -0.0001(17) 0.011(2)
C24 0.022(2) 0.019(2) 0.014(2) -0.0028(17) 0.0001(17) 0.0088(19)
N21 0.026(2) 0.027(2) 0.0132(18) -0.0009(16) -0.0005(16) 0.0134(18)
N22 0.019(2) 0.033(2) 0.0153(19) 0.0002(17) 0.0020(16) 0.0102(19)
N23 0.020(2) 0.023(2) 0.0133(18) -0.0031(15) -0.0027(15) 0.0095(17)
N24 0.024(2) 0.025(2) 0.0140(18) -0.0031(15) 0.0001(15) 0.0144(18)
C25 0.023(3) 0.033(3) 0.019(2) -0.008(2) 0.0025(19) 0.010(2)
C26 0.020(2) 0.022(2) 0.017(2) 0.0001(18) -0.0002(18) 0.0061(19)
O31 0.038(2) 0.039(2) 0.0165(17) 0.0057(15) 0.0005(15) 0.0229(19)
O32 0.0273(19) 0.039(2) 0.0188(17) -0.0090(16) -0.0026(14) 0.0147(17)
C31 0.028(3) 0.020(2) 0.017(2) -0.0045(18) -0.0008(19) 0.011(2)
C32 0.017(2) 0.020(2) 0.017(2) 0.0009(17) -0.0011(17) 0.0063(19)
C33 0.023(2) 0.026(2) 0.016(2) 0.0017(18) 0.0009(18) 0.011(2)
C34 0.027(3) 0.022(2) 0.014(2) 0.0012(17) -0.0008(18) 0.014(2)
N31 0.023(2) 0.026(2) 0.0160(19) 0.0020(16) -0.0004(15) 0.0127(18)
N32 0.024(2) 0.026(2) 0.0180(19) 0.0011(16) -0.0018(16) 0.0145(18)
N33 0.022(2) 0.027(2) 0.0148(19) -0.0034(16) -0.0040(16) 0.0125(18)
N34 0.023(2) 0.027(2) 0.0137(18) -0.0029(16) -0.0013(15) 0.0116(18)
C35 0.026(2) 0.021(2) 0.017(2) -0.0019(18) 0.0019(19) 0.012(2)
C36 0.022(2) 0.031(3) 0.015(2) 0.0034(19) 0.0000(18) 0.013(2)
N1 0.025(2) 0.029(2) 0.023(2) 0.0005(17) 0.0000(17) 0.0134(19)
O11N 0.040(2) 0.036(2) 0.031(2) 0.0116(18) 0.0004(18) 0.014(2)
O12N 0.035(2) 0.042(3) 0.037(2) 0.010(2) -0.0122(19) 0.008(2)
O13N 0.039(2) 0.025(2) 0.039(2) 0.0067(17) -0.0082(19) 0.0090(18)
N2 0.029(2) 0.026(2) 0.022(2) -0.0010(17) -0.0031(18) 0.012(2)
O21N 0.075(4) 0.052(3) 0.022(2) -0.006(2) 0.006(2) -0.021(3)
O22N 0.030(2) 0.028(2) 0.0279(19) -0.0085(16) -0.0078(16) 0.0133(17)
O23N 0.027(2) 0.036(2) 0.0269(19) -0.0016(17) 0.0034(16) 0.0111(18)
N3 0.026(2) 0.021(2) 0.024(2) 0.0001(17) 0.0021(17) 0.0107(18)
O31N 0.042(2) 0.026(2) 0.0256(19) -0.0092(16) -0.0022(16) 0.0108(18)
O32N 0.034(2) 0.035(2) 0.0251(19) -0.0022(16) -0.0102(16) 0.0132(18)
O33N 0.056(3) 0.030(2) 0.087(4) -0.006(2) -0.022(3) 0.025(2)
N4 0.068(4) 0.041(4) 0.033(3) 0.001(3) 0.001(3) 0.027(3)
O41N 0.076(6) 0.049(5) 0.040(5) 0.005(4) 0.013(4) 0.027(5)
O41' 0.071(5) 0.041(4) 0.028(4) 0.000(4) 0.002(4) 0.039(4)
O42N 0.080(5) 0.060(5) 0.049(4) -0.004(3) 0.020(4) 0.036(4)
O43N 0.057(5) 0.056(4) 0.031(4) 0.011(3) 0.000(4) 0.024(4)
N5 0.073(5) 0.047(4) 0.034(4) 0.003(4) 0.003(4) 0.026(4)
O51N 0.072(6) 0.044(5) 0.037(5) 0.004(5) -0.001(5) 0.031(5)
O52N 0.068(6) 0.050(5) 0.034(5) 0.003(5) -0.001(5) 0.028(5)
O53N 0.074(6) 0.044(5) 0.034(5) 0.001(5) 0.006(5) 0.025(5)
O1W 0.047(3) 0.046(3) 0.0218(19) 0.0032(18) 0.0011(17) 0.028(2)
O2W 0.050(3) 0.052(3) 0.0170(17) 0.0010(17) 0.0008(17) 0.035(2)
O3W 0.071(4) 0.058(4) 0.061(4) -0.013(3) 0.004(3) 0.034(3)
O4W 0.031(6) 0.028(6) 0.038(6) -0.001(5) 0.000(5) 0.015(5)
O5W 0.042(7) 0.047(11) 0.034(6) -0.005(7) -0.005(5) 0.018(12)
O6W 0.060(9) 0.044(11) 0.043(7) 0.001(7) -0.002(6) 0.028(11)
O7W 0.069(5) 0.046(4) 0.015(3) -0.004(3) -0.004(3) 0.042(4)
O8W 0.070(4) 0.043(4) 0.014(3) -0.004(3) -0.004(3) 0.042(4)
O9W 0.065(5) 0.040(5) 0.013(4) -0.003(4) -0.004(4) 0.046(4)
O10W 0.084(9) 0.071(9) 0.087(9) -0.005(7) -0.003(8) 0.045(8)
O11W 0.063(12) 0.055(11) 0.063(12) -0.003(8) 0.011(8) 0.036(9)
N6 0.056(12) 0.053(12) 0.048(11) 0.000(9) 0.005(9) 0.030(9)
O61N 0.060(14) 0.054(14) 0.048(14) 0.000(12) 0.004(12) 0.026(11)
O62N 0.055(14) 0.053(14) 0.050(14) 0.003(11) 0.006(12) 0.034(11)
O63N 0.054(10) 0.054(10) 0.054(10) -0.001(6) 0.002(6) 0.028(6)
N7 0.038(7) 0.038(7) 0.035(7) -0.005(3) 0.003(3) 0.017(4)
O71N 0.037(7) 0.038(7) 0.034(7) -0.006(4) 0.003(4) 0.017(5)
O72N 0.038(7) 0.038(7) 0.035(7) -0.005(4) 0.003(4) 0.018(5)
O73N 0.038(7) 0.039(7) 0.035(7) -0.005(4) 0.004(4) 0.016(5)
Dy1 0.01835(12) 0.02346(13) 0.01679(11) -0.00012(8) 0.00032(8) 0.00914(9)

loop_
_atom_type_symbol
_atom_type_description
_atom_type_scat_dispersion_real
_atom_type_scat_dispersion_imag
_atom_type_scat_source
C C 0.0033 0.0016 'International Tables Vol C Tables 4.2.6.8 and 6.1.1.4'
H H 0.0000 0.0000 'International Tables Vol C Tables 4.2.6.8 and 6.1.1.4'
Dy Dy -0.1892 4.4098 'International Tables Vol C Tables 4.2.6.8 and 6.1.1.4'
Er Er -0.2586 4.9576 'International Tables Vol C Tables 4.2.6.8 and 6.1.1.4'
N N 0.0061 0.0033 'International Tables Vol C Tables 4.2.6.8 and 6.1.1.4'
O O 0.0106 0.0060 'International Tables Vol C Tables 4.2.6.8 and 6.1.1.4'

loop_
_geom_angle_atom_site_label_1
_geom_angle_atom_site_label_2
_geom_angle_atom_site_label_3
_geom_angle
_geom_angle_site_symmetry_1
_geom_angle_site_symmetry_3
_geom_angle_publ_flag
O1M Er1 O4M 133.73(16) . . ?
O1M Er1 O5M 71.40(17) . . ?
O1M Er1 O7M 128.68(16) . . ?
O2M Er1 O1M 76.10(16) . . ?
O2M Er1 O4M 69.63(15) . . ?
O2M Er1 O5M 75.46(15) . . ?
O2M Er1 O6M 145.28(15) . . ?
O2M Er1 O7M 144.05(15) . . ?
O3M Er1 O1M 73.05(19) . . ?
O3M Er1 O2M 89.61(17) . . ?
O3M Er1 O4M 76.53(17) . . ?
O3M Er1 O5M 143.78(18) . . ?
O3M Er1 O6M 97.04(16) . . ?
O3M Er1 O7M 76.75(18) . . ?
O5M Er1 O4M 125.65(16) . . ?
O5M Er1 O7M 132.79(16) . . ?
O6M Er1 O1M 73.44(16) . . ?
O6M Er1 O4M 145.04(15) . . ?
O6M Er1 O5M 79.34(15) . . ?
O6M Er1 O7M 70.25(15) . . ?
O7M Er1 O4M 74.85(15) . . ?
O8M Er1 O1M 142.54(18) . . ?
O8M Er1 O2M 102.43(19) . . ?
O8M Er1 O3M 144.07(18) . . ?
O8M Er1 O4M 76.32(18) . . ?
O8M Er1 O5M 72.07(16) . . ?
O8M Er1 O6M 91.94(19) . . ?
O8M Er1 O7M 73.77(18) . . ?
Er1 O1M H1MA 120.5 . . ?
Er1 O1M H1MB 135.0 . . ?
H1MA O1M H1MB 104.5 . . ?
H1MC O1M H1MD 104.5 . . ?
Dy1 O1M H1MC 120.5 . . ?
Dy1 O1M H1MD 135.0 . . ?
Er1 O2M H2MA 131.0 . . ?
Er1 O2M H2MB 124.5 . . ?
H2MA O2M H2MB 104.5 . . ?
H2MC O2M H2MD 104.5 . . ?
Dy1 O2M H2MC 131.0 . . ?
Dy1 O2M H2MD 124.5 . . ?
Er1 O3M H3MA 127.7 . . ?
Er1 O3M H3MB 127.8 . . ?
H3MA O3M H3MB 104.5 . . ?
H3MC O3M H3MD 104.5 . . ?
Dy1 O3M H3MC 127.7 . . ?
Dy1 O3M H3MD 127.8 . . ?
Er1 O4M H4MA 109.3 . . ?
Er1 O4M H4MB 109.4 . . ?
H4MA O4M H4MB 104.5 . . ?
H4MC O4M H4MD 104.5 . . ?
Dy1 O4M H4MC 109.3 . . ?
Dy1 O4M H4MD 109.4 . . ?
Er1 O5M H5MA 109.2 . . ?
Er1 O5M H5MB 109.3 . . ?
H5MA O5M H5MB 104.5 . . ?
H5MC O5M H5MD 104.5 . . ?
Dy1 O5M H5MC 109.2 . . ?
Dy1 O5M H5MD 109.3 . . ?
Er1 O6M H6MA 128.0 . . ?
Er1 O6M H6MB 127.5 . . ?
H6MA O6M H6MB 104.5 . . ?
H6MC O6M H6MD 104.5 . . ?
Dy1 O6M H6MC 128.0 . . ?
Dy1 O6M H6MD 127.5 . . ?
Er1 O7M H7MA 109.4 . . ?
Er1 O7M H7MB 109.3 . . ?
H7MA O7M H7MB 104.5 . . ?
H7MC O7M H7MD 104.5 . . ?
Dy1 O7M H7MC 109.4 . . ?
Dy1 O7M H7MD 109.3 . . ?
Er1 O8M H8MA 109.3 . . ?
Er1 O8M H8MB 109.0 . . ?
H8MA O8M H8MB 104.5 . . ?
H8MC O8M H8MD 104.5 . . ?
Dy1 O8M H8MC 109.3 . . ?
Dy1 O8M H8MD 109.0 . . ?
O11 C11 N11 125.9(5) . . ?
O11 C11 N12 126.2(5) . . ?
N12 C11 N11 107.9(4) . . ?
O12 C12 N13 125.3(5) . . ?
O12 C12 N14 126.3(5) . . ?
N13 C12 N14 108.4(4) . . ?
C14 C13 H13 112.1 . . ?
N11 C13 H13 112.1 . . ?
N11 C13 C14 102.6(4) . . ?
N11 C13 N14 113.8(4) . . ?
N14 C13 H13 112.1 . . ?
N14 C13 C14 103.3(4) . . ?
C13 C14 H14 111.5 . . ?
N12 C14 C13 103.9(4) . . ?
N12 C14 H14 111.5 . . ?
N12 C14 N13 114.9(4) . . ?
N13 C14 C13 103.0(4) . . ?
N13 C14 H14 111.5 . . ?
C11 N11 C13 112.9(4) . . ?
C11 N11 C25 123.5(4) . 3_565 ?
C13 N11 C25 123.4(4) . 3_565 ?
C11 N12 C14 112.7(4) . . ?
C11 N12 C15 123.4(4) . . ?
C14 N12 C15 123.5(4) . . ?
C12 N13 C14 113.0(4) . . ?
C12 N13 C16 122.6(4) . . ?
C14 N13 C16 122.5(4) . . ?
C12 N14 C13 112.1(4) . . ?
C12 N14 C26 123.3(4) . 3_565 ?
C26 N14 C13 122.8(4) 3_565 . ?
N12 C15 H15A 108.7 . . ?
N12 C15 H15B 108.7 . . ?
N12 C15 N21 114.0(4) . . ?
H15A C15 H15B 107.6 . . ?
N21 C15 H15A 108.7 . . ?
N21 C15 H15B 108.7 . . ?
N13 C16 H16A 108.8 . . ?
N13 C16 H16B 108.8 . . ?
H16A C16 H16B 107.7 . . ?
N24 C16 N13 113.8(4) . . ?
N24 C16 H16A 108.8 . . ?
N24 C16 H16B 108.8 . . ?
O21 C21 N21 126.0(5) . . ?
O21 C21 N22 125.6(5) . . ?
N21 C21 N22 108.4(4) . . ?
O22 C22 N23 124.3(5) . . ?
O22 C22 N24 127.4(5) . . ?
N24 C22 N23 108.2(4) . . ?
C24 C23 H23 112.0 . . ?
N21 C23 H23 112.0 . . ?
N21 C23 C24 103.4(4) . . ?
N24 C23 H23 112.0 . . ?
N24 C23 C24 102.8(4) . . ?
N24 C23 N21 114.0(4) . . ?
C23 C24 H24 111.6 . . ?
N22 C24 C23 103.2(4) . . ?
N22 C24 H24 111.6 . . ?
N22 C24 N23 114.7(4) . . ?
N23 C24 C23 103.6(4) . . ?
N23 C24 H24 111.6 . . ?
C15 N21 C23 122.9(4) . . ?
C21 N21 C15 122.4(4) . . ?
C21 N21 C23 112.1(4) . . ?
C21 N22 C24 112.7(4) . . ?
C21 N22 C25 122.5(4) . . ?
C24 N22 C25 123.3(4) . . ?
C22 N23 C24 112.3(4) . . ?
C22 N23 C26 123.2(4) . . ?
C26 N23 C24 124.5(4) . . ?
C22 N24 C16 122.9(4) . . ?
C22 N24 C23 113.1(4) . . ?
C23 N24 C16 123.9(4) . . ?
N11 C25 H25A 109.0 2_665 . ?
N11 C25 H25B 109.0 2_665 . ?
N22 C25 N11 112.7(4) . 2_665 ?
N22 C25 H25A 109.0 . . ?
N22 C25 H25B 109.0 . . ?
H25A C25 H25B 107.8 . . ?
N14 C26 H26A 108.5 2_665 . ?
N14 C26 H26B 108.5 2_665 . ?
N23 C26 N14 115.0(4) . 2_665 ?
N23 C26 H26A 108.5 . . ?
N23 C26 H26B 108.5 . . ?
H26A C26 H26B 107.5 . . ?
O31 C31 N31 126.8(5) . . ?
O31 C31 N32 125.1(5) . . ?
N31 C31 N32 108.1(4) . . ?
O32 C32 N33 125.1(5) . . ?
O32 C32 N34 127.0(5) . . ?
N34 C32 N33 107.9(4) . . ?
C34 C33 H33 111.8 . . ?
N31 C33 H33 111.8 . . ?
N31 C33 C34 102.9(4) . . ?
N34 C33 H33 111.8 . . ?
N34 C33 C34 104.0(4) . . ?
N34 C33 N31 113.9(4) . . ?
C33 C34 H34 111.6 . . ?
N32 C34 C33 103.8(4) . . ?
N32 C34 H34 111.6 . . ?
N32 C34 N33 114.5(4) . . ?
N33 C34 C33 103.1(4) . . ?
N33 C34 H34 111.6 . . ?
C31 N31 C33 112.4(4) . . ?
C31 N31 C36 124.1(4) . 14_455 ?
C36 N31 C33 123.6(4) 14_455 . ?
C31 N32 C34 112.8(4) . . ?
C31 N32 C35 122.9(4) . . ?
C35 N32 C34 124.2(4) . . ?
C32 N33 C34 112.3(4) . . ?
C32 N33 C36 122.2(4) . . ?
C36 N33 C34 122.4(4) . . ?
C32 N34 C33 112.4(4) . . ?
C32 N34 C35 121.9(4) . 14_455 ?
C33 N34 C35 122.9(4) . 14_455 ?
N32 C35 N34 114.1(4) . 15 ?
N32 C35 H35A 108.7 . . ?
N32 C35 H35B 108.7 . . ?
N34 C35 H35A 108.7 15 . ?
N34 C35 H35B 108.7 15 . ?
H35A C35 H35B 107.6 . . ?
N31 C36 N33 114.3(4) 15 . ?
N31 C36 H36A 108.7 15 . ?
N31 C36 H36B 108.7 15 . ?
N33 C36 H36A 108.7 . . ?
N33 C36 H36B 108.7 . . ?
H36A C36 H36B 107.6 . . ?
O12N N1 O11N 120.1(5) . . ?
O13N N1 O11N 120.2(5) . . ?
O13N N1 O12N 119.4(5) . . ?
O21N N2 O22N 119.8(5) . . ?
O21N N2 O23N 119.2(5) . . ?
O22N N2 O23N 121.1(4) . . ?
O32N N3 O31N 120.7(5) . . ?
O32N N3 O33N 120.2(5) . . ?
O33N N3 O31N 119.1(5) . . ?
O41N N4 O41' 52.8(11) . . ?
O41N N4 O42N 118.2(8) . . ?
O42N N4 O41' 116.5(7) . . ?
O43N N4 O41N 112.9(12) . . ?
O43N N4 O41' 119.3(6) . . ?
O43N N4 O42N 119.6(6) . . ?
O52N N5 O51N 119.2(10) . . ?
O52N N5 O53N 119.5(10) . . ?
O53N N5 O51N 121.3(16) . . ?
H1WA O1W H1WB 104.5 . . ?
H2WA O2W H2WB 104.3 . . ?
H3WA O3W H3WB 104.4 . . ?
O62N N6 O61N 120.1(7) . . ?
O62N N6 O63N 120.0(7) . . ?
O63N N6 O61N 119.9(7) . . ?
O71N N7 O72N 120.2(7) . . ?
O73N N7 O71N 120.0(7) . . ?
O73N N7 O72N 119.7(7) . . ?
O1M Dy1 O4M 133.73(16) . . ?
O1M Dy1 O5M 71.40(17) . . ?
O1M Dy1 O7M 128.68(16) . . ?
O2M Dy1 O1M 76.10(16) . . ?
O2M Dy1 O4M 69.63(15) . . ?
O2M Dy1 O5M 75.46(15) . . ?
O2M Dy1 O6M 145.28(15) . . ?
O2M Dy1 O7M 144.05(15) . . ?
O3M Dy1 O1M 73.05(19) . . ?
O3M Dy1 O2M 89.61(17) . . ?
O3M Dy1 O4M 76.53(17) . . ?
O3M Dy1 O5M 143.78(18) . . ?
O3M Dy1 O6M 97.04(16) . . ?
O3M Dy1 O7M 76.75(18) . . ?
O5M Dy1 O4M 125.65(16) . . ?
O5M Dy1 O7M 132.79(16) . . ?
O6M Dy1 O1M 73.44(16) . . ?
O6M Dy1 O4M 145.04(15) . . ?
O6M Dy1 O5M 79.34(15) . . ?
O6M Dy1 O7M 70.25(15) . . ?
O7M Dy1 O4M 74.85(15) . . ?
O8M Dy1 O1M 142.54(18) . . ?
O8M Dy1 O2M 102.43(19) . . ?
O8M Dy1 O3M 144.07(18) . . ?
O8M Dy1 O4M 76.32(18) . . ?
O8M Dy1 O5M 72.07(16) . . ?
O8M Dy1 O6M 91.94(19) . . ?
O8M Dy1 O7M 73.77(18) . . ?

loop_
_geom_bond_atom_site_label_1
_geom_bond_atom_site_label_2
_geom_bond_distance
_geom_bond_site_symmetry_2
_geom_bond_publ_flag
Er1 O1M 2.354(5) . ?
Er1 O2M 2.324(4) . ?
Er1 O3M 2.319(4) . ?
Er1 O4M 2.381(4) . ?
Er1 O5M 2.362(4) . ?
Er1 O6M 2.346(4) . ?
Er1 O7M 2.364(4) . ?
Er1 O8M 2.308(4) . ?
O1M H1MA 0.8698 . ?
O1M H1MB 0.8703 . ?
O1M H1MC 0.8698 . ?
O1M H1MD 0.8703 . ?
O1M Dy1 2.354(5) . ?
O2M H2MA 0.8703 . ?
O2M H2MB 0.8699 . ?
O2M H2MC 0.8703 . ?
O2M H2MD 0.8699 . ?
O2M Dy1 2.324(4) . ?
O3M H3MA 0.8701 . ?
O3M H3MB 0.8702 . ?
O3M H3MC 0.8701 . ?
O3M H3MD 0.8702 . ?
O3M Dy1 2.319(4) . ?
O4M H4MA 0.8696 . ?
O4M H4MB 0.8699 . ?
O4M H4MC 0.8696 . ?
O4M H4MD 0.8699 . ?
O4M Dy1 2.381(4) . ?
O5M H5MA 0.8699 . ?
O5M H5MB 0.8701 . ?
O5M H5MC 0.8699 . ?
O5M H5MD 0.8701 . ?
O5M Dy1 2.362(4) . ?
O6M H6MA 0.8697 . ?
O6M H6MB 0.8703 . ?
O6M H6MC 0.8697 . ?
O6M H6MD 0.8703 . ?
O6M Dy1 2.346(4) . ?
O7M H7MA 0.8700 . ?
O7M H7MB 0.8698 . ?
O7M H7MC 0.8700 . ?
O7M H7MD 0.8698 . ?
O7M Dy1 2.364(4) . ?
O8M H8MA 0.8695 . ?
O8M H8MB 0.8700 . ?
O8M H8MC 0.8695 . ?
O8M H8MD 0.8700 . ?
O8M Dy1 2.308(4) . ?
O11 C11 1.233(6) . ?
O12 C12 1.234(6) . ?
C11 N11 1.371(7) . ?
C11 N12 1.362(6) . ?
C12 N13 1.358(6) . ?
C12 N14 1.370(6) . ?
C13 H13 1.0000 . ?
C13 C14 1.550(7) . ?
C13 N11 1.444(6) . ?
C13 N14 1.454(6) . ?
C14 H14 1.0000 . ?
C14 N12 1.434(6) . ?
C14 N13 1.448(6) . ?
N11 C25 1.464(7) 3_565 ?
N12 C15 1.442(7) . ?
N13 C16 1.462(6) . ?
N14 C26 1.439(6) 3_565 ?
C15 H15A 0.9900 . ?
C15 H15B 0.9900 . ?
C15 N21 1.452(7) . ?
C16 H16A 0.9900 . ?
C16 H16B 0.9900 . ?
C16 N24 1.448(6) . ?
O21 C21 1.228(6) . ?
O22 C22 1.229(6) . ?
C21 N21 1.367(7) . ?
C21 N22 1.369(7) . ?
C22 N23 1.369(6) . ?
C22 N24 1.361(6) . ?
C23 H23 1.0000 . ?
C23 C24 1.551(7) . ?
C23 N21 1.456(6) . ?
C23 N24 1.448(6) . ?
C24 H24 1.0000 . ?
C24 N22 1.446(6) . ?
C24 N23 1.447(6) . ?
N22 C25 1.457(7) . ?
N23 C26 1.431(6) . ?
C25 N11 1.464(7) 2_665 ?
C25 H25A 0.9900 . ?
C25 H25B 0.9900 . ?
C26 N14 1.439(6) 2_665 ?
C26 H26A 0.9900 . ?
C26 H26B 0.9900 . ?
O31 C31 1.222(6) . ?
O32 C32 1.225(6) . ?
C31 N31 1.362(7) . ?
C31 N32 1.368(7) . ?
C32 N33 1.370(6) . ?
C32 N34 1.367(6) . ?
C33 H33 1.0000 . ?
C33 C34 1.537(7) . ?
C33 N31 1.472(6) . ?
C33 N34 1.438(6) . ?
C34 H34 1.0000 . ?
C34 N32 1.448(6) . ?
C34 N33 1.450(6) . ?
N31 C36 1.436(7) 14_455 ?
N32 C35 1.447(7) . ?
N33 C36 1.442(6) . ?
N34 C35 1.452(6) 14_455 ?
C35 N34 1.452(6) 15 ?
C35 H35A 0.9900 . ?
C35 H35B 0.9900 . ?
C36 N31 1.436(7) 15 ?
C36 H36A 0.9900 . ?
C36 H36B 0.9900 . ?
N1 O11N 1.261(6) . ?
N1 O12N 1.257(6) . ?
N1 O13N 1.233(6) . ?
N2 O21N 1.245(6) . ?
N2 O22N 1.246(6) . ?
N2 O23N 1.263(6) . ?
N3 O31N 1.266(6) . ?
N3 O32N 1.233(6) . ?
N3 O33N 1.248(6) . ?
N4 O41N 1.241(8) . ?
N4 O41' 1.257(8) . ?
N4 O42N 1.253(7) . ?
N4 O43N 1.239(7) . ?
N5 O51N 1.247(9) . ?
N5 O52N 1.243(8) . ?
N5 O53N 1.243(8) . ?
O1W H1WA 0.8702 . ?
O1W H1WB 0.8702 . ?
O2W H2WA 0.8716 . ?
O2W H2WB 0.8718 . ?
O3W H3WA 0.8700 . ?
O3W H3WB 0.8701 . ?
N6 O61N 1.242(8) . ?
N6 O62N 1.241(8) . ?
N6 O63N 1.242(8) . ?
N7 O71N 1.239(8) . ?
N7 O72N 1.242(8) . ?
N7 O73N 1.239(8) . ?

loop_
_twin_individual_id
_twin_individual_mass_fraction_refined
1 0.5376(11)
2 0.4624(11)
